data_7209501
loop_
_publ_author_name
'Bluhm, K.'
'Schaefer, J.'

_publ_section_title
;
 Synthese und Kristallstruktur von CuLn2(B2O5)2 (Ln = Er3+, Lu3+): zwei
 Kupferlanthanoidborate mit B2O5^4- - Anionen
;
_journal_name_full
;
Zeitschrift fuer Naturforschung, Teil B. Anorganische Chemie, Organische
 Chemie (42,1987-)
;
_journal_page_first 1141
_journal_page_last 1145
_journal_volume 50
_journal_year 1995
_chemical_formula_sum 'B4 Cu Lu2 O10'
_chemical_name_systematic 'Cu Lu2 (B2 O5)2'
_space_group_IT_number 14
_symmetry_space_group_name_Hall '-P 2ybc'
_symmetry_space_group_name_H-M 'P 1 21/c 1'
_cell_angle_alpha 90
_cell_angle_beta 90
_cell_angle_gamma 90
_cell_formula_units_Z 2
_cell_length_a 4.514
_cell_length_b 7.183
_cell_length_c 9.281
_cell_volume 300.928
_citation_journal_id_ASTM ZNBSEN
_cod_data_source_file boron4-x_52.cif
_cod_data_source_block B4Cu1Lu2O10
_cod_original_cell_volume 300.9277
_cod_original_formula_sum 'B4 Cu1 Lu2 O10'
_cod_database_code 7209501

loop_
_symmetry_equiv_pos_as_xyz
x,y,z
-x,y+1/2,-z+1/2
-x,-y,-z
x,-y-1/2,z-1/2

loop_
_atom_site_label
_atom_site_type_symbol
_atom_site_fract_x
_atom_site_fract_y
_atom_site_fract_z
_atom_site_occupancy
_atom_site_U_iso_or_equiv
Cu1 Cu+2 0 0 0 1 0.0
O4 O-2 0.6817 0.9116 0.1408 1 0.0
O5 O-2 0.7657 0.8914 0.5387 1 0.0
B2 B+3 0.4673 0.2675 0.9184 1 0.0
O1 O-2 0.2178 0.0908 0.1648 1 0.0
O2 O-2 0.6671 0.164 0.3009 1 0.0
B1 B+3 0.5308 0.0942 0.1647 1 0.0
Lu1 Lu+3 -0.002 0.1024 0.66506 1 0.0
O3 O-2 0.6512 0.2216 0.0445 1 0.0
